data_7704911
loop_
_publ_author_name
'Sathiya Kamatchi, Thangavel'
'Mohamed Subarkhan, Mohamed Kasim'
'Ramesh, Rengan'
'Wang, Hangxiang'
'Ma\/lecki, Jan Grzegorz'

_publ_section_title
;
 Investigation into antiproliferative activity and apoptosis mechanism of
 new arene Ru(ii) carbazole-based hydrazone complexes.
;
_journal_issue 32
_journal_name_full 'Dalton transactions (Cambridge, England : 2003)'
_journal_page_first 11385
_journal_page_last 11395
_journal_paper_doi 10.1039/d0dt01476a
_journal_volume 49
_journal_year 2020
_chemical_formula_moiety 'C20 H19 N3 O2, H2 O'
_chemical_formula_sum 'C20 H21 N3 O3'
_chemical_formula_weight 351.40
_space_group_crystal_system monoclinic
_space_group_IT_number 14
_space_group_name_Hall '-P 2ybc'
_space_group_name_H-M_alt 'P 1 21/c 1'
_atom_sites_solution_hydrogens mixed
_atom_sites_solution_primary direct
_audit_creation_date 2018-08-10
_audit_creation_method
;
Olex2 1.2
(compiled 2018.05.29 svn.r3508 for OlexSys, GUI svn.r5506)
;
_audit_update_record
;
2018-10-09 deposited with the CCDC.	2020-07-21 downloaded from the CCDC.
;
_cell_angle_alpha 90
_cell_angle_beta 96.837(6)
_cell_angle_gamma 90
_cell_formula_units_Z 4
_cell_length_a 10.8358(6)
_cell_length_b 7.4023(4)
_cell_length_c 23.0943(14)
_cell_measurement_reflns_used 2437
_cell_measurement_temperature 295(2)
_cell_measurement_theta_max 26.9570
_cell_measurement_theta_min 4.2200
_cell_volume 1839.22(18)
_computing_cell_refinement 'CrysAlisPro 1.171.39.46 (Rigaku OD, 2018)'
_computing_data_collection 'CrysAlisPro 1.171.39.46 (Rigaku OD, 2018)'
_computing_data_reduction 'CrysAlisPro 1.171.39.46 (Rigaku OD, 2018)'
_computing_molecular_graphics 'Olex2 (Dolomanov et al., 2009)'
_computing_publication_material 'Olex2 (Dolomanov et al., 2009)'
_computing_structure_refinement 'ShelXL (Sheldrick, 2015)'
_computing_structure_solution 'ShelXS (Sheldrick, 2008)'
_diffrn_ambient_temperature 295(2)
_diffrn_detector 'CCD plate'
_diffrn_detector_area_resol_mean 10.4015
_diffrn_detector_type Atlas
_diffrn_measured_fraction_theta_full 0.998
_diffrn_measured_fraction_theta_max 0.850
_diffrn_measurement_details
;
List of Runs (angles in degrees, time in seconds):

  # Type    Start    End  Width  t~exp~   \w     \q     \k     \f   Frames
#--------------------------------------------------------------------------
  1  \w     18.00  49.00   1.00    2.93    --    9.75 -99.00 -90.00   31
  2  \w    -13.00  59.00   1.00    2.93    --  -11.93  38.00-180.00   72
  3  \w    -51.00  41.00   1.00    2.93    --  -11.93  19.00 -30.00   92
;
_diffrn_measurement_device 'four-circle diffractometer'
_diffrn_measurement_device_type 'Xcalibur, Atlas, Gemini ultra'
_diffrn_measurement_method '\w scans'
_diffrn_orient_matrix_type 'CrysAlisPro convention (1999,Acta A55,543-557)'
_diffrn_orient_matrix_UB_11 -0.0385870000
_diffrn_orient_matrix_UB_12 -0.0088124000
_diffrn_orient_matrix_UB_13 0.0225842000
_diffrn_orient_matrix_UB_21 -0.0222094000
_diffrn_orient_matrix_UB_22 -0.0839635000
_diffrn_orient_matrix_UB_23 -0.0118334000
_diffrn_orient_matrix_UB_31 0.0486108000
_diffrn_orient_matrix_UB_32 -0.0453463000
_diffrn_orient_matrix_UB_33 0.0175178000
_diffrn_radiation_monochromator graphite
_diffrn_radiation_probe x-ray
_diffrn_radiation_type MoK\a
_diffrn_radiation_wavelength 0.71073
_diffrn_reflns_av_R_equivalents 0.0251
_diffrn_reflns_av_unetI/netI 0.0352
_diffrn_reflns_Laue_measured_fraction_full 0.998
_diffrn_reflns_Laue_measured_fraction_max 0.850
_diffrn_reflns_limit_h_max 14
_diffrn_reflns_limit_h_min -10
_diffrn_reflns_limit_k_max 10
_diffrn_reflns_limit_k_min -7
_diffrn_reflns_limit_l_max 31
_diffrn_reflns_limit_l_min -31
_diffrn_reflns_number 9359
_diffrn_reflns_point_group_measured_fraction_full 0.998
_diffrn_reflns_point_group_measured_fraction_max 0.850
_diffrn_reflns_theta_full 25.242
_diffrn_reflns_theta_max 29.493
_diffrn_reflns_theta_min 3.398
_diffrn_source 'fine-focus sealed X-ray tube'
_diffrn_source_type 'Enhance (Mo) X-ray Source'
_exptl_absorpt_coefficient_mu 0.087
_exptl_absorpt_correction_T_max 1.00000
_exptl_absorpt_correction_T_min 0.84498
_exptl_absorpt_correction_type multi-scan
_exptl_absorpt_process_details
;
CrysAlisPro 1.171.39.46 (Rigaku Oxford Diffraction, 2018)
Empirical absorption correction using spherical harmonics,
 implemented in SCALE3 ABSPACK scaling algorithm.
;
_exptl_crystal_colour colourless
_exptl_crystal_density_diffrn 1.269
_exptl_crystal_description block
_exptl_crystal_F_000 744
_exptl_crystal_size_max 0.28
_exptl_crystal_size_mid 0.21
_exptl_crystal_size_min 0.11
_refine_diff_density_max 0.322
_refine_diff_density_min -0.248
_refine_diff_density_rms 0.048
_refine_ls_extinction_method none
_refine_ls_goodness_of_fit_ref 1.020
_refine_ls_hydrogen_treatment mixed
_refine_ls_matrix_type full
_refine_ls_number_parameters 252
_refine_ls_number_reflns 4349
_refine_ls_number_restraints 0
_refine_ls_restrained_S_all 1.020
_refine_ls_R_factor_all 0.0880
_refine_ls_R_factor_gt 0.0530
_refine_ls_shift/su_max 0.000
_refine_ls_shift/su_mean 0.000
_refine_ls_structure_factor_coef Fsqd
_refine_ls_weighting_details 'w=1/[\s^2^(Fo^2^)+(0.0616P)^2^+0.3380P] where P=(Fo^2^+2Fc^2^)/3'
_refine_ls_weighting_scheme calc
_refine_ls_wR_factor_gt 0.1227
_refine_ls_wR_factor_ref 0.1452
_reflns_Friedel_coverage 0.000
_reflns_number_gt 2804
_reflns_number_total 4349
_reflns_threshold_expression 'I > 2\s(I)'
_cod_data_source_file d0dt01476a2.cif
_cod_data_source_block c10mebh
_cod_depositor_comments 'Adding full bibliography for 7704909--7704913.cif.'
_cod_original_cell_volume 1839.21(18)
_cod_original_sg_symbol_H-M 'P 21/c'
_cod_database_code 7704911
_shelxl_version_number 2014-3
_chemical_oxdiff_formula 'C20 H19 N3 O2'
_shelx_space_group_comment
;
The symmetry employed for this shelxl refinement is uniquely defined
by the following loop, which should always be used as a source of
symmetry information in preference to the above space-group names.
They are only intended as comments.
;
_reflns_odcompleteness_completeness 99.66
_reflns_odcompleteness_iscentric 1
_reflns_odcompleteness_theta 26.32
_olex2_refinement_description
;
1. Fixed Uiso
 At 1.2 times of:
  All C(H) groups, All C(H,H) groups
 At 1.5 times of:
  All C(H,H,H) groups
2.a Secondary CH2 refined with riding coordinates:
 C9(H9A,H9B), C10(H10A,H10B), C11(H11A,H11B)
2.b Aromatic/amide H refined with riding coordinates:
 C3(H3A), C4(H4), C6(H6), C7(H7), C14(H14), C15(H15), C16(H16), C17(H17)
2.c Idealised Me refined as rotating group:
 C20(H20A,H20B,H20C)
;
_olex2_submission_special_instructions 'No special instructions were received'
_oxdiff_exptl_absorpt_empirical_details
;
Empirical correction (ABSPACK) includes:
- Absorption correction using spherical harmonics
- Frame scaling
;
_oxdiff_exptl_absorpt_empirical_full_max 1.258
_oxdiff_exptl_absorpt_empirical_full_min 0.842

loop_
_space_group_symop_operation_xyz
'x, y, z'
'-x, y+1/2, -z+1/2'
'-x, -y, -z'
'x, -y-1/2, z-1/2'

loop_
_atom_site_label
_atom_site_type_symbol
_atom_site_fract_x
_atom_site_fract_y
_atom_site_fract_z
_atom_site_U_iso_or_equiv
_atom_site_adp_type
_atom_site_occupancy
_atom_site_site_symmetry_order
_atom_site_calc_flag
_atom_site_refinement_flags_posn
_atom_site_refinement_flags_adp
_atom_site_refinement_flags_occupancy
_atom_site_disorder_assembly
_atom_site_disorder_group
O1 O 0.48674(13) 0.68345(16) -0.06325(6) 0.0639(4) Uani 1 1 d . . . . .
O2 O 0.74516(14) 0.8882(2) -0.28431(6) 0.0804(5) Uani 1 1 d . . . . .
N1 N 0.34717(12) 0.93586(18) -0.02644(6) 0.0450(3) Uani 1 1 d . . . . .
N2 N 0.41071(14) 0.9645(2) -0.07418(6) 0.0476(4) Uani 1 1 d . . . . .
H2 H 0.425(2) 1.071(3) -0.0851(9) 0.082(7) Uiso 1 1 d . . . . .
N3 N 0.21493(14) 0.8712(2) 0.06973(7) 0.0514(4) Uani 1 1 d . . . . .
H3 H 0.2769(19) 0.796(3) 0.0696(9) 0.067(6) Uiso 1 1 d . . . . .
C1 C 0.48145(15) 0.8274(2) -0.09011(7) 0.0441(4) Uani 1 1 d . . . . .
C2 C 0.54809(15) 0.8552(2) -0.14178(7) 0.0449(4) Uani 1 1 d . . . . .
C3 C 0.52656(19) 0.9979(3) -0.18010(8) 0.0617(5) Uani 1 1 d . . . . .
H3A H 0.4676 1.0845 -0.1735 0.074 Uiso 1 1 calc R . . . .
C4 C 0.5908(2) 1.0150(3) -0.22807(9) 0.0671(6) Uani 1 1 d . . . . .
H4 H 0.5752 1.1123 -0.2534 0.081 Uiso 1 1 calc R . . . .
C5 C 0.67752(17) 0.8876(3) -0.23816(8) 0.0566(5) Uani 1 1 d . . . . .
C6 C 0.70013(19) 0.7449(3) -0.20035(9) 0.0679(6) Uani 1 1 d . . . . .
H6 H 0.7594 0.6587 -0.2069 0.082 Uiso 1 1 calc R . . . .
C7 C 0.63608(19) 0.7288(3) -0.15313(8) 0.0602(5) Uani 1 1 d . . . . .
H7 H 0.6519 0.6309 -0.1281 0.072 Uiso 1 1 calc R . . . .
C8 C 0.27177(14) 1.0595(2) -0.01336(7) 0.0418(4) Uani 1 1 d . . . . .
C9 C 0.24054(16) 1.2342(2) -0.04533(8) 0.0524(4) Uani 1 1 d . . . . .
H9A H 0.1813 1.2097 -0.0793 0.063 Uiso 1 1 calc R . . . .
H9B H 0.3153 1.2821 -0.0589 0.063 Uiso 1 1 calc R . . . .
C10 C 0.18666(18) 1.3754(2) -0.00824(10) 0.0631(5) Uani 1 1 d . . . . .
H10A H 0.1588 1.4772 -0.0328 0.076 Uiso 1 1 calc R . . . .
H10B H 0.2519 1.4182 0.0209 0.076 Uiso 1 1 calc R . . . .
C11 C 0.07899(17) 1.3092(2) 0.02232(9) 0.0578(5) Uani 1 1 d . . . . .
H11A H 0.0599 1.3977 0.0509 0.069 Uiso 1 1 calc R . . . .
H11B H 0.0059 1.2940 -0.0059 0.069 Uiso 1 1 calc R . . . .
C12 C 0.11204(15) 1.1332(2) 0.05180(7) 0.0472(4) Uani 1 1 d . . . . .
C13 C 0.06365(16) 1.0454(3) 0.09897(8) 0.0523(4) Uani 1 1 d . . . . .
C14 C -0.02924(19) 1.0866(3) 0.13418(9) 0.0691(6) Uani 1 1 d . . . . .
H14 H -0.0750 1.1926 0.1282 0.083 Uiso 1 1 calc R . . . .
C15 C -0.0518(2) 0.9697(4) 0.17731(10) 0.0810(7) Uani 1 1 d . . . . .
H15 H -0.1135 0.9969 0.2007 0.097 Uiso 1 1 calc R . . . .
C16 C 0.0154(2) 0.8112(4) 0.18686(10) 0.0809(7) Uani 1 1 d . . . . .
H16 H -0.0025 0.7337 0.2164 0.097 Uiso 1 1 calc R . . . .
C17 C 0.1074(2) 0.7660(3) 0.15386(9) 0.0700(6) Uani 1 1 d . . . . .
H17 H 0.1526 0.6597 0.1608 0.084 Uiso 1 1 calc R . . . .
C18 C 0.13150(16) 0.8836(3) 0.10962(7) 0.0516(4) Uani 1 1 d . . . . .
C19 C 0.20325(15) 1.0243(2) 0.03523(7) 0.0433(4) Uani 1 1 d . . . . .
C20 C 0.7365(3) 1.0376(4) -0.32171(11) 0.0977(9) Uani 1 1 d . . . . .
H20A H 0.7935 1.0231 -0.3502 0.147 Uiso 1 1 calc GR . . . .
H20B H 0.7569 1.1454 -0.2995 0.147 Uiso 1 1 calc GR . . . .
H20C H 0.6533 1.0467 -0.3411 0.147 Uiso 1 1 calc GR . . . .
O3 O 0.44794(13) 0.67656(18) 0.06386(7) 0.0553(3) Uani 1 1 d . . . . .
H3B H 0.439(2) 0.702(3) 0.0293(11) 0.084(8) Uiso 1 1 d . . . . .
H3C H 0.4671(19) 0.560(3) 0.0655(9) 0.071(6) Uiso 1 1 d . . . . .

loop_
_atom_site_aniso_label
_atom_site_aniso_U_11
_atom_site_aniso_U_22
_atom_site_aniso_U_33
_atom_site_aniso_U_23
_atom_site_aniso_U_13
_atom_site_aniso_U_12
O1 0.0949(10) 0.0384(7) 0.0641(8) 0.0105(6) 0.0327(7) 0.0227(7)
O2 0.0867(10) 0.0945(11) 0.0667(9) 0.0127(8) 0.0368(8) 0.0156(9)
N1 0.0516(8) 0.0376(7) 0.0481(8) 0.0044(6) 0.0156(6) 0.0090(6)
N2 0.0582(9) 0.0355(8) 0.0520(8) 0.0072(7) 0.0187(7) 0.0106(7)
N3 0.0507(8) 0.0455(8) 0.0600(9) 0.0117(7) 0.0153(7) 0.0121(7)
C1 0.0530(9) 0.0343(8) 0.0454(8) -0.0003(7) 0.0079(7) 0.0084(7)
C2 0.0512(9) 0.0408(9) 0.0430(8) -0.0025(7) 0.0063(7) 0.0073(7)
C3 0.0787(13) 0.0519(11) 0.0582(11) 0.0084(9) 0.0236(10) 0.0220(10)
C4 0.0884(14) 0.0598(12) 0.0565(11) 0.0155(9) 0.0229(10) 0.0173(11)
C5 0.0581(11) 0.0665(12) 0.0473(9) -0.0001(9) 0.0145(8) 0.0046(10)
C6 0.0702(12) 0.0725(13) 0.0650(12) 0.0086(11) 0.0239(10) 0.0288(11)
C7 0.0706(12) 0.0576(11) 0.0545(10) 0.0102(9) 0.0161(9) 0.0237(10)
C8 0.0404(8) 0.0365(8) 0.0486(9) 0.0014(7) 0.0049(7) 0.0053(7)
C9 0.0506(10) 0.0454(9) 0.0630(11) 0.0126(8) 0.0143(8) 0.0127(8)
C10 0.0619(11) 0.0426(10) 0.0873(14) 0.0094(10) 0.0187(10) 0.0151(9)
C11 0.0534(10) 0.0499(10) 0.0722(12) 0.0048(9) 0.0163(9) 0.0183(9)
C12 0.0424(8) 0.0464(9) 0.0535(10) -0.0013(8) 0.0089(7) 0.0067(8)
C13 0.0468(9) 0.0574(11) 0.0538(10) -0.0045(9) 0.0106(8) 0.0010(8)
C14 0.0629(12) 0.0752(14) 0.0739(13) -0.0083(12) 0.0282(10) 0.0028(11)
C15 0.0785(15) 0.1014(19) 0.0696(14) -0.0071(13) 0.0358(12) -0.0052(14)
C16 0.0810(15) 0.1016(19) 0.0634(13) 0.0152(13) 0.0220(11) -0.0130(14)
C17 0.0710(13) 0.0752(14) 0.0651(12) 0.0194(11) 0.0134(10) -0.0001(11)
C18 0.0498(9) 0.0551(11) 0.0504(9) 0.0030(8) 0.0080(8) -0.0008(8)
C19 0.0432(8) 0.0384(8) 0.0484(9) 0.0035(7) 0.0061(7) 0.0052(7)
C20 0.138(2) 0.0942(19) 0.0700(14) 0.0119(14) 0.0507(15) -0.0014(17)
O3 0.0670(8) 0.0368(7) 0.0635(9) 0.0076(6) 0.0140(7) 0.0123(6)

loop_
_atom_type_symbol
_atom_type_description
_atom_type_scat_dispersion_real
_atom_type_scat_dispersion_imag
_atom_type_scat_source
C C 0.0033 0.0016 'International Tables Vol C Tables 4.2.6.8 and 6.1.1.4'
H H 0.0000 0.0000 'International Tables Vol C Tables 4.2.6.8 and 6.1.1.4'
N N 0.0061 0.0033 'International Tables Vol C Tables 4.2.6.8 and 6.1.1.4'
O O 0.0106 0.0060 'International Tables Vol C Tables 4.2.6.8 and 6.1.1.4'

loop_
_geom_angle_atom_site_label_1
_geom_angle_atom_site_label_2
_geom_angle_atom_site_label_3
_geom_angle
_geom_angle_site_symmetry_1
_geom_angle_site_symmetry_3
_geom_angle_publ_flag
C5 O2 C20 118.82(17) . . ?
C8 N1 N2 117.92(13) . . ?
N1 N2 H2 120.5(15) . . ?
C1 N2 N1 117.08(14) . . ?
C1 N2 H2 119.0(15) . . ?
C18 N3 H3 127.9(14) . . ?
C18 N3 C19 108.10(14) . . ?
C19 N3 H3 122.7(14) . . ?
O1 C1 N2 120.50(16) . . ?
O1 C1 C2 121.88(14) . . ?
N2 C1 C2 117.58(14) . . ?
C3 C2 C1 124.15(15) . . ?
C3 C2 C7 117.65(17) . . ?
C7 C2 C1 118.18(15) . . ?
C2 C3 H3A 119.3 . . ?
C2 C3 C4 121.38(17) . . ?
C4 C3 H3A 119.3 . . ?
C3 C4 H4 120.2 . . ?
C5 C4 C3 119.64(18) . . ?
C5 C4 H4 120.2 . . ?
O2 C5 C4 125.05(18) . . ?
O2 C5 C6 115.29(17) . . ?
C4 C5 C6 119.65(17) . . ?
C5 C6 H6 119.8 . . ?
C7 C6 C5 120.34(18) . . ?
C7 C6 H6 119.8 . . ?
C2 C7 H7 119.3 . . ?
C6 C7 C2 121.33(17) . . ?
C6 C7 H7 119.3 . . ?
N1 C8 C9 127.37(15) . . ?
N1 C8 C19 117.02(14) . . ?
C19 C8 C9 115.49(14) . . ?
C8 C9 H9A 108.9 . . ?
C8 C9 H9B 108.9 . . ?
C8 C9 C10 113.25(15) . . ?
H9A C9 H9B 107.7 . . ?
C10 C9 H9A 108.9 . . ?
C10 C9 H9B 108.9 . . ?
C9 C10 H10A 108.7 . . ?
C9 C10 H10B 108.7 . . ?
C9 C10 C11 114.28(16) . . ?
H10A C10 H10B 107.6 . . ?
C11 C10 H10A 108.7 . . ?
C11 C10 H10B 108.7 . . ?
C10 C11 H11A 109.7 . . ?
C10 C11 H11B 109.7 . . ?
H11A C11 H11B 108.2 . . ?
C12 C11 C10 109.77(14) . . ?
C12 C11 H11A 109.7 . . ?
C12 C11 H11B 109.7 . . ?
C13 C12 C11 131.14(16) . . ?
C19 C12 C11 121.99(16) . . ?
C19 C12 C13 106.87(15) . . ?
C14 C13 C12 134.57(19) . . ?
C14 C13 C18 118.59(18) . . ?
C18 C13 C12 106.83(16) . . ?
C13 C14 H14 120.3 . . ?
C15 C14 C13 119.4(2) . . ?
C15 C14 H14 120.3 . . ?
C14 C15 H15 119.4 . . ?
C14 C15 C16 121.1(2) . . ?
C16 C15 H15 119.4 . . ?
C15 C16 H16 119.2 . . ?
C17 C16 C15 121.6(2) . . ?
C17 C16 H16 119.2 . . ?
C16 C17 H17 121.0 . . ?
C16 C17 C18 118.0(2) . . ?
C18 C17 H17 121.0 . . ?
N3 C18 C13 108.15(15) . . ?
N3 C18 C17 130.50(18) . . ?
C17 C18 C13 121.34(18) . . ?
N3 C19 C8 125.24(14) . . ?
C12 C19 N3 110.02(15) . . ?
C12 C19 C8 124.65(15) . . ?
O2 C20 H20A 109.5 . . ?
O2 C20 H20B 109.5 . . ?
O2 C20 H20C 109.5 . . ?
H20A C20 H20B 109.5 . . ?
H20A C20 H20C 109.5 . . ?
H20B C20 H20C 109.5 . . ?
H3B O3 H3C 105(2) . . ?

loop_
_geom_bond_atom_site_label_1
_geom_bond_atom_site_label_2
_geom_bond_distance
_geom_bond_site_symmetry_2
_geom_bond_publ_flag
O1 C1 1.2310(19) . ?
O2 C5 1.363(2) . ?
O2 C20 1.400(3) . ?
N1 N2 1.3838(19) . ?
N1 C8 1.287(2) . ?
N2 H2 0.85(2) . ?
N2 C1 1.349(2) . ?
N3 H3 0.87(2) . ?
N3 C18 1.368(2) . ?
N3 C19 1.382(2) . ?
C1 C2 1.481(2) . ?
C2 C3 1.380(2) . ?
C2 C7 1.383(2) . ?
C3 H3A 0.9300 . ?
C3 C4 1.382(3) . ?
C4 H4 0.9300 . ?
C4 C5 1.371(3) . ?
C5 C6 1.374(3) . ?
C6 H6 0.9300 . ?
C6 C7 1.366(3) . ?
C7 H7 0.9300 . ?
C8 C9 1.507(2) . ?
C8 C19 1.441(2) . ?
C9 H9A 0.9700 . ?
C9 H9B 0.9700 . ?
C9 C10 1.512(3) . ?
C10 H10A 0.9700 . ?
C10 H10B 0.9700 . ?
C10 C11 1.515(3) . ?
C11 H11A 0.9700 . ?
C11 H11B 0.9700 . ?
C11 C12 1.494(2) . ?
C12 C13 1.421(2) . ?
C12 C19 1.365(2) . ?
C13 C14 1.401(3) . ?
C13 C18 1.412(3) . ?
C14 H14 0.9300 . ?
C14 C15 1.363(3) . ?
C15 H15 0.9300 . ?
C15 C16 1.385(3) . ?
C16 H16 0.9300 . ?
C16 C17 1.367(3) . ?
C17 H17 0.9300 . ?
C17 C18 1.390(3) . ?
C20 H20A 0.9600 . ?
C20 H20B 0.9600 . ?
C20 H20C 0.9600 . ?
O3 H3B 0.81(2) . ?
O3 H3C 0.89(2) . ?

loop_
_geom_hbond_atom_site_label_D
_geom_hbond_atom_site_label_H
_geom_hbond_atom_site_label_A
_geom_hbond_distance_DH
_geom_hbond_distance_HA
_geom_hbond_distance_DA
_geom_hbond_angle_DHA
_geom_hbond_site_symmetry_A
N3 H3 O3 0.87(2) 2.07(2) 2.924(2) 165.1(18) .
O3 H3B N1 0.81(2) 2.31(3) 2.9467(19) 135(2) .
O3 H3C O1 0.89(2) 1.87(2) 2.7578(17) 175(2) 3_665
